data_2020972
loop_
_publ_author_name
'Sagar, Belakavadi K.'
'Yathirajan, Hemmige S.'
'Rathore, Ravindranath S.'
'Glidewell, Christopher'

_publ_section_title
;
 Four closely related
 <i>N</i>-(3-benzoyl-4,5,6,7-tetrahydrobenzo[<i>b</i>]thiophen-2-yl)benzamides:
 order <i>versus</i> disorder, and similar molecular conformations but
 different modes of supramolecular aggregation, with a new disordered
 refinement of
 2-amino-3-benzoyl-4,5,6,7-tetrahydrobenzo[<i>b</i>]thiophene
;
_journal_coeditor_code OV3102
_journal_issue 1
_journal_name_full 'Acta Crystallographica Section C'
_journal_page_first 45
_journal_page_last 53
_journal_paper_doi 10.1107/S2053229617017326
_journal_volume 74
_journal_year 2018
_chemical_formula_iupac 'C15 H15 N O S'
_chemical_formula_moiety 'C15 H15 N O S'
_chemical_formula_sum 'C15 H15 N O S'
_chemical_formula_weight 257.34
_chemical_name_systematic
;
2-Amino-3-benzoyl-4,5,6,7-tetrahydrobenzo[<i>b</i>]thiophene
;
_space_group_crystal_system orthorhombic
_space_group_IT_number 33
_space_group_name_Hall 'P 2c -2n'
_space_group_name_H-M_alt 'P n a 21'
_symmetry_space_group_name_Hall 'P 2c -2n'
_symmetry_space_group_name_H-M 'P n a 21'
_atom_sites_solution_hydrogens geom
_audit_creation_method SHELXL-2014
_cell_angle_alpha 90
_cell_angle_beta 90
_cell_angle_gamma 90
_cell_formula_units_Z 4
_cell_length_a 9.2080(4)
_cell_length_b 14.0485(7)
_cell_length_c 10.3826(6)
_cell_measurement_reflns_used 3556
_cell_measurement_temperature 295(2)
_cell_measurement_theta_max 28.180
_cell_measurement_theta_min 3.290
_cell_volume 1343.08(12)
_computing_cell_refinement
;
CrysAlis PRO (Agilent, 2012)
;
_computing_data_collection
;
CrysAlis PRO (Agilent, 2012)
;
_computing_data_reduction
;
CrysAlis RED (Agilent, 2012)
;
_computing_molecular_graphics
;
PLATON (Spek, 2009)
;
_computing_publication_material
;
SHELXL2014 (Sheldrick, 2015) and PLATON (Spek, 2009)
;
_computing_structure_refinement
;
SHELXL2014 (Sheldrick, 2015)
;
_computing_structure_solution
;
SHELXS86 (Sheldrick, 2008)
;
_diffrn_ambient_temperature 295(2)
_diffrn_measured_fraction_theta_full 0.998
_diffrn_measured_fraction_theta_max 0.856
_diffrn_measurement_device_type 'Agilent Eos Gemini'
_diffrn_measurement_method '\f and \w scans'
_diffrn_radiation_type MoK\a
_diffrn_radiation_wavelength 0.7107
_diffrn_reflns_av_R_equivalents 0.0206
_diffrn_reflns_limit_h_max 11
_diffrn_reflns_limit_h_min -11
_diffrn_reflns_limit_k_max 17
_diffrn_reflns_limit_k_min -7
_diffrn_reflns_limit_l_max 13
_diffrn_reflns_limit_l_min -8
_diffrn_reflns_number 3556
_diffrn_reflns_theta_full 25.241
_diffrn_reflns_theta_max 28.180
_diffrn_reflns_theta_min 3.293
_diffrn_standards_decay_% 0
_diffrn_standards_interval_count 0
_diffrn_standards_interval_time 0
_diffrn_standards_number 0
_exptl_absorpt_coefficient_mu 0.228
_exptl_absorpt_correction_T_max 0.966
_exptl_absorpt_correction_T_min 0.948
_exptl_absorpt_correction_type multi-scan
_exptl_absorpt_process_details
;
CrysAlis RED (Agilent, 2012)
;
_exptl_crystal_colour colourless
_exptl_crystal_density_diffrn 1.273
_exptl_crystal_description block
_exptl_crystal_F_000 544
_exptl_crystal_size_max 0.300
_exptl_crystal_size_mid 0.150
_exptl_crystal_size_min 0.150
_refine_diff_density_max 0.130
_refine_diff_density_min -0.233
_refine_ls_abs_structure_details
;
Flack <i>x</i> determined using 422 quotients [(I+)-(I-)]/[(I+)+(I-)]
(Parsons <i>et al.</i>,  2013)
;
_refine_ls_abs_structure_Flack -0.03(6)
_refine_ls_extinction_method none
_refine_ls_goodness_of_fit_ref 1.040
_refine_ls_hydrogen_treatment constr
_refine_ls_matrix_type full
_refine_ls_number_parameters 176
_refine_ls_number_reflns 1984
_refine_ls_number_restraints 13
_refine_ls_restrained_S_all 1.037
_refine_ls_R_factor_all 0.0442
_refine_ls_R_factor_gt 0.0361
_refine_ls_shift/su_max 0.000
_refine_ls_shift/su_mean 0.000
_refine_ls_structure_factor_coef Fsqd
_refine_ls_weighting_details 'w=1/[\s^2^(Fo^2^)+(0.0447P)^2^+0.1113P] where P=(Fo^2^+2Fc^2^)/3'
_refine_ls_weighting_scheme calc
_refine_ls_wR_factor_gt 0.0814
_refine_ls_wR_factor_ref 0.0864
_reflns_number_gt 1720
_reflns_number_total 1984
_reflns_threshold_expression 'I > 2\s(I)'
_cod_data_source_file ov3102sup1.cif
_cod_data_source_block VI
_cod_database_code 2020972
_shelx_space_group_comment
;
The symmetry employed for this shelxl refinement is uniquely defined
by the following loop, which should always be used as a source of
symmetry information in preference to the above space-group names.
They are only intended as comments.
;
_shelx_estimated_absorpt_t_min 0.935
_shelx_estimated_absorpt_t_max 0.967
_shelxl_version_number 2.014

loop_
_space_group_symop_operation_xyz
'x, y, z'
'-x, -y, z+1/2'
'-x+1/2, y+1/2, z+1/2'
'x+1/2, -y+1/2, z'

loop_
_atom_site_type_symbol
_atom_site_label
_atom_site_fract_x
_atom_site_fract_y
_atom_site_fract_z
_atom_site_U_iso_or_equiv
_atom_site_adp_type
_atom_site_calc_flag
_atom_site_occupancy
_atom_site_disorder_assembly
_atom_site_disorder_group
S S1 -0.01074(7) 0.60683(5) 0.43072(12) 0.0549(2) Uani d 1 . .
C C2 0.1557(3) 0.6376(2) 0.3673(3) 0.0439(7) Uani d 1 . .
C C3 0.2490(3) 0.55885(19) 0.3594(3) 0.0377(6) Uani d 1 . .
C C3A 0.1817(3) 0.47431(19) 0.4150(3) 0.0397(6) Uani d 0.887(9) A -1
C C4 0.2556(5) 0.3800(4) 0.4395(11) 0.0546(9) Uani d 0.887(9) A -1
H H4A 0.3549 0.3910 0.4671 0.066 Uiso calc 0.887(9) A -1
H H4B 0.2583 0.3434 0.3604 0.066 Uiso calc 0.887(9) A -1
C C5 0.1742(4) 0.3240(3) 0.5432(6) 0.0645(15) Uani d 0.887(9) A -1
H H5A 0.2120 0.2596 0.5470 0.077 Uiso calc 0.887(9) A -1
H H5B 0.1900 0.3536 0.6265 0.077 Uiso calc 0.887(9) A -1
C C6 0.0132(4) 0.3210(3) 0.5147(6) 0.0682(16) Uani d 0.887(9) A -1
H H6A -0.0348 0.2788 0.5751 0.082 Uiso calc 0.887(9) A -1
H H6B -0.0025 0.2966 0.4284 0.082 Uiso calc 0.887(9) A -1
C C7 -0.0508(5) 0.4208(4) 0.5257(10) 0.0624(10) Uani d 0.887(9) A -1
H H7A -0.1476 0.4218 0.4890 0.075 Uiso calc 0.887(9) A -1
H H7B -0.0576 0.4390 0.6156 0.075 Uiso calc 0.887(9) A -1
C C7A 0.0453(3) 0.4895(2) 0.4549(3) 0.0458(7) Uani d 0.887(9) A -1
C C23A 0.1817(3) 0.47431(19) 0.4150(3) 0.0397(6) Uani d 0.113(9) A -2
C C24 0.260(3) 0.383(2) 0.445(7) 0.0546(9) Uani d 0.113(9) A -2
H H24A 0.3259 0.3927 0.5170 0.066 Uiso calc 0.113(9) A -2
H H24B 0.3169 0.3630 0.3714 0.066 Uiso calc 0.113(9) A -2
C C25 0.151(3) 0.3044(10) 0.480(3) 0.0645(15) Uani d 0.113(9) A -2
H H25A 0.0994 0.2847 0.4029 0.077 Uiso calc 0.113(9) A -2
H H25B 0.2024 0.2496 0.5138 0.077 Uiso calc 0.113(9) A -2
C C26 0.044(3) 0.3399(15) 0.579(3) 0.0682(16) Uani d 0.113(9) A -2
H H26A 0.0954 0.3645 0.6531 0.082 Uiso calc 0.113(9) A -2
H H26B -0.0173 0.2876 0.6074 0.082 Uiso calc 0.113(9) A -2
C C27 -0.051(3) 0.418(2) 0.521(7) 0.0624(10) Uani d 0.113(9) A -2
H H27A -0.1184 0.3909 0.4597 0.075 Uiso calc 0.113(9) A -2
H H27B -0.1063 0.4492 0.5885 0.075 Uiso calc 0.113(9) A -2
C C27A 0.0453(3) 0.4895(2) 0.4549(3) 0.0458(7) Uani d 0.113(9) A -2
N N2 0.1839(3) 0.72731(17) 0.3320(3) 0.0586(7) Uani d 1 . .
H H2A 0.2674 0.7418 0.3005 0.070 Uiso calc 1 . .
H H2B 0.1185 0.7705 0.3410 0.070 Uiso calc 1 . .
C C37 0.3896(3) 0.5705(2) 0.3022(3) 0.0444(7) Uani d 1 . .
O O37 0.4441(2) 0.65081(16) 0.2880(3) 0.0665(7) Uani d 1 . .
C C31 0.4730(3) 0.4869(2) 0.2516(3) 0.0448(7) Uani d 1 . .
C C32 0.6207(3) 0.4802(3) 0.2752(4) 0.0637(10) Uani d 1 . .
H H32 0.6668 0.5258 0.3256 0.076 Uiso calc 1 . .
C C33 0.6992(4) 0.4058(3) 0.2237(5) 0.0843(13) Uani d 1 . .
H H33 0.7981 0.4007 0.2404 0.101 Uiso calc 1 . .
C C34 0.6313(5) 0.3388(3) 0.1474(5) 0.0834(13) Uani d 1 . .
H H34 0.6842 0.2882 0.1137 0.100 Uiso calc 1 . .
C C35 0.4867(4) 0.3466(3) 0.1214(4) 0.0726(11) Uani d 1 . .
H H35 0.4416 0.3025 0.0679 0.087 Uiso calc 1 . .
C C36 0.4079(4) 0.4196(2) 0.1740(4) 0.0573(8) Uani d 1 . .
H H36 0.3089 0.4239 0.1571 0.069 Uiso calc 1 . .

loop_
_atom_site_aniso_label
_atom_site_aniso_U_11
_atom_site_aniso_U_22
_atom_site_aniso_U_33
_atom_site_aniso_U_12
_atom_site_aniso_U_13
_atom_site_aniso_U_23
S1 0.0484(3) 0.0496(4) 0.0667(5) 0.0123(3) 0.0063(4) 0.0006(5)
C2 0.0470(15) 0.0387(15) 0.0459(16) -0.0003(13) -0.0054(14) -0.0016(14)
C3 0.0396(13) 0.0323(13) 0.0411(15) 0.0012(12) -0.0030(11) -0.0008(13)
C3A 0.0426(11) 0.0355(13) 0.0409(16) 0.0002(11) 0.0000(13) 0.0013(14)
C4 0.0520(14) 0.0404(16) 0.071(2) 0.0046(12) 0.0094(19) 0.0110(19)
C5 0.067(2) 0.051(2) 0.076(4) 0.0078(19) 0.013(2) 0.024(2)
C6 0.066(2) 0.054(2) 0.084(4) -0.0099(19) 0.019(2) 0.021(3)
C7 0.0488(16) 0.067(2) 0.071(2) 0.0030(16) 0.0158(16) 0.016(2)
C7A 0.0434(12) 0.0446(16) 0.0494(19) 0.0010(11) 0.0033(14) 0.0052(15)
C23A 0.0426(11) 0.0355(13) 0.0409(16) 0.0002(11) 0.0000(13) 0.0013(14)
C24 0.0520(14) 0.0404(16) 0.071(2) 0.0046(12) 0.0094(19) 0.0110(19)
C25 0.067(2) 0.051(2) 0.076(4) 0.0078(19) 0.013(2) 0.024(2)
C26 0.066(2) 0.054(2) 0.084(4) -0.0099(19) 0.019(2) 0.021(3)
C27 0.0488(16) 0.067(2) 0.071(2) 0.0030(16) 0.0158(16) 0.016(2)
C27A 0.0434(12) 0.0446(16) 0.0494(19) 0.0010(11) 0.0033(14) 0.0052(15)
N2 0.0606(14) 0.0332(14) 0.082(2) 0.0061(12) 0.0000(14) 0.0055(15)
C37 0.0420(13) 0.0399(16) 0.0514(17) -0.0059(13) -0.0039(13) 0.0056(15)
O37 0.0547(12) 0.0414(13) 0.104(2) -0.0117(11) 0.0080(13) 0.0090(14)
C31 0.0467(14) 0.0439(17) 0.0439(17) 0.0007(13) 0.0076(13) 0.0072(15)
C32 0.0475(15) 0.074(2) 0.070(3) 0.0010(16) 0.0045(16) 0.000(2)
C33 0.058(2) 0.099(3) 0.096(3) 0.025(2) 0.021(2) 0.013(3)
C34 0.101(3) 0.071(3) 0.078(3) 0.021(2) 0.038(3) -0.002(2)
C35 0.091(3) 0.065(3) 0.062(2) 0.000(2) 0.018(2) -0.014(2)
C36 0.0590(17) 0.059(2) 0.0542(19) -0.0043(16) 0.0060(17) -0.0061(18)

loop_
_atom_type_symbol
_atom_type_description
_atom_type_scat_dispersion_real
_atom_type_scat_dispersion_imag
_atom_type_scat_source
C C 0.0033 0.0016 'International Tables Vol C Tables 4.2.6.8 and 6.1.1.4'
H H 0.0000 0.0000 'International Tables Vol C Tables 4.2.6.8 and 6.1.1.4'
N N 0.0061 0.0033 'International Tables Vol C Tables 4.2.6.8 and 6.1.1.4'
O O 0.0106 0.0060 'International Tables Vol C Tables 4.2.6.8 and 6.1.1.4'
S S 0.1246 0.1234 'International Tables Vol C Tables 4.2.6.8 and 6.1.1.4'

loop_
_geom_angle_atom_site_label_1
_geom_angle_atom_site_label_2
_geom_angle_atom_site_label_3
_geom_angle
C2 S1 C7A 91.63(13)
N2 C2 C3 127.5(3)
N2 C2 S1 120.9(2)
C3 C2 S1 111.7(2)
C2 C3 C37 119.2(3)
C2 C3 C3A 111.0(2)
C37 C3 C3A 129.8(2)
C7A C3A C3 113.0(2)
C7A C3A C4 120.7(3)
C3 C3A C4 126.1(2)
C3A C4 C5 110.4(4)
C3A C4 H4A 109.6
C5 C4 H4A 109.6
C3A C4 H4B 109.6
C5 C4 H4B 109.6
H4A C4 H4B 108.1
C6 C5 C4 110.9(6)
C6 C5 H5A 109.5
C4 C5 H5A 109.5
C6 C5 H5B 109.5
C4 C5 H5B 109.5
H5A C5 H5B 108.1
C5 C6 C7 109.8(6)
C5 C6 H6A 109.7
C7 C6 H6A 109.7
C5 C6 H6B 109.7
C7 C6 H6B 109.7
H6A C6 H6B 108.2
C7A C7 C6 109.1(4)
C7A C7 H7A 109.9
C6 C7 H7A 109.9
C7A C7 H7B 109.9
C6 C7 H7B 109.9
H7A C7 H7B 108.3
C3A C7A C7 126.9(3)
C3A C7A S1 112.6(2)
C7 C7A S1 120.2(2)
C25 C24 H24A 109.6
C25 C24 H24B 109.6
H24A C24 H24B 108.1
C26 C25 C24 110.6(11)
C26 C25 H25A 109.5
C24 C25 H25A 109.5
C26 C25 H25B 109.5
C24 C25 H25B 109.5
H25A C25 H25B 108.1
C25 C26 C27 110.1(11)
C25 C26 H26A 109.7
C27 C26 H26A 109.7
C25 C26 H26B 109.7
C27 C26 H26B 109.7
H26A C26 H26B 108.2
C26 C27 H27A 109.9
C26 C27 H27B 109.9
H27A C27 H27B 108.3
C2 N2 H2A 120.0
C2 N2 H2B 120.0
H2A N2 H2B 120.0
O37 C37 C3 121.1(3)
O37 C37 C31 117.5(3)
C3 C37 C31 121.3(3)
C36 C31 C32 118.9(3)
C36 C31 C37 121.3(3)
C32 C31 C37 119.6(3)
C33 C32 C31 119.8(4)
C33 C32 H32 120.1
C31 C32 H32 120.1
C34 C33 C32 120.1(4)
C34 C33 H33 119.9
C32 C33 H33 119.9
C35 C34 C33 120.1(4)
C35 C34 H34 119.9
C33 C34 H34 119.9
C34 C35 C36 119.9(4)
C34 C35 H35 120.0
C36 C35 H35 120.0
C35 C36 C31 121.1(3)
C35 C36 H36 119.5
C31 C36 H36 119.5

loop_
_geom_bond_atom_site_label_1
_geom_bond_atom_site_label_2
_geom_bond_distance
S1 C2 1.723(3)
S1 C7A 1.745(3)
C2 N2 1.338(4)
C2 C3 1.403(4)
C3 C37 1.433(4)
C3 C3A 1.459(4)
C3A C7A 1.339(3)
C3A C4 1.511(4)
C4 C5 1.531(7)
C4 H4A 0.9700
C4 H4B 0.9700
C5 C6 1.513(6)
C5 H5A 0.9700
C5 H5B 0.9700
C6 C7 1.524(7)
C6 H6A 0.9700
C6 H6B 0.9700
C7 C7A 1.502(4)
C7 H7A 0.9700
C7 H7B 0.9700
C24 C25 1.531(9)
C24 H24A 0.9700
C24 H24B 0.9700
C25 C26 1.511(8)
C25 H25A 0.9700
C25 H25B 0.9700
C26 C27 1.524(9)
C26 H26A 0.9700
C26 H26B 0.9700
C27 H27A 0.9700
C27 H27B 0.9700
N2 H2A 0.8600
N2 H2B 0.8600
C37 O37 1.244(3)
C37 C31 1.498(4)
C31 C36 1.379(4)
C31 C32 1.386(4)
C32 C33 1.379(5)
C32 H32 0.9300
C33 C34 1.379(6)
C33 H33 0.9300
C34 C35 1.363(5)
C34 H34 0.9300
C35 C36 1.370(5)
C35 H35 0.9300
C36 H36 0.9300

loop_
_geom_hbond_atom_site_label_D
_geom_hbond_atom_site_label_H
_geom_hbond_atom_site_label_A
_geom_hbond_site_symmetry_A
_geom_hbond_distance_DH
_geom_hbond_distance_HA
_geom_hbond_distance_DA
_geom_hbond_angle_DHA
_geom_hbond_publ_flag
N2 H2A O37 . 0.86 2.07 2.666(3) 125 no
N2 H2B O37 4_465 0.86 2.03 2.831(3) 156 no

loop_
_geom_torsion_atom_site_label_1
_geom_torsion_atom_site_label_2
_geom_torsion_atom_site_label_3
_geom_torsion_atom_site_label_4
_geom_torsion
C7A S1 C2 N2 -177.3(3)
C7A S1 C2 C3 2.7(2)
N2 C2 C3 C37 -3.4(5)
S1 C2 C3 C37 176.6(2)
N2 C2 C3 C3A 176.4(3)
S1 C2 C3 C3A -3.7(3)
C2 C3 C3A C7A 3.0(4)
C37 C3 C3A C7A -177.3(3)
C2 C3 C3A C4 -171.5(6)
C37 C3 C3A C4 8.2(8)
C7A C3A C4 C5 -16.5(11)
C3 C3A C4 C5 157.6(5)
C3A C4 C5 C6 49.0(11)
C4 C5 C6 C7 -66.4(11)
C5 C6 C7 C7A 46.7(11)
C3 C3A C7A C7 -174.7(6)
C4 C3A C7A C7 0.1(10)
C3 C3A C7A S1 -0.9(3)
C4 C3A C7A S1 173.9(6)
C6 C7 C7A C3A -15.3(11)
C6 C7 C7A S1 171.3(5)
C2 S1 C7A C3A -1.0(3)
C2 S1 C7A C7 173.3(6)
C24 C25 C26 C27 66.1(18)
C2 C3 C37 O37 17.5(4)
C3A C3 C37 O37 -162.2(3)
C2 C3 C37 C31 -159.5(3)
C3A C3 C37 C31 20.8(5)
O37 C37 C31 C36 -130.1(3)
C3 C37 C31 C36 47.0(5)
O37 C37 C31 C32 45.3(4)
C3 C37 C31 C32 -137.6(3)
C36 C31 C32 C33 -1.5(5)
C37 C31 C32 C33 -177.0(3)
C31 C32 C33 C34 0.9(6)
C32 C33 C34 C35 0.8(6)
C33 C34 C35 C36 -1.8(7)
C34 C35 C36 C31 1.2(6)
C32 C31 C36 C35 0.5(6)
C37 C31 C36 C35 175.9(3)

_cod_database_fobs_code 2020972
